data_7021819
loop_
_publ_author_name
'Brill, Marcel'
'K\"uhnel, Erik'
'Scriban, Corina'
'Rominger, Frank'
'Hofmann, Peter'

_publ_section_title
;
 A short and modular synthesis of bulky and electron-rich
 N-phosphinomethyl-functionalised N-heterocyclic carbene complexes.
;
_journal_issue 36
_journal_name_full 'Dalton transactions (Cambridge, England : 2003)'
_journal_page_first 12861
_journal_page_last 12864
_journal_paper_doi 10.1039/c3dt51777b
_journal_volume 42
_journal_year 2013
_chemical_formula_sum 'C8 H14 Cl I N2'
_chemical_formula_weight 300.56
_chemical_name_common 'in manuscript tBu-1a/tBu-1b (SI)'
_chemical_name_systematic
; 
 ? 
;
_space_group_IT_number 19
_symmetry_cell_setting orthorhombic
_symmetry_space_group_name_Hall 'P 2ac 2ab'
_symmetry_space_group_name_H-M 'P 21 21 21'
_atom_sites_solution_hydrogens geom
_atom_sites_solution_primary direct
_atom_sites_solution_secondary difmap
_audit_creation_method SHELXL-97
_cell_angle_alpha 90.00
_cell_angle_beta 90.00
_cell_angle_gamma 90.00
_cell_formula_units_Z 4
_cell_length_a 6.8708(9)
_cell_length_b 9.2157(12)
_cell_length_c 18.433(2)
_cell_measurement_reflns_used 4482
_cell_measurement_temperature 200(2)
_cell_measurement_theta_max 28.11
_cell_measurement_theta_min 2.47
_cell_volume 1167.2(3)
_computing_cell_refinement 'Bruker SAINT'
_computing_data_collection 'Bruker APEX'
_computing_data_reduction 'Bruker SAINT'
_computing_molecular_graphics 'Bruker SHELXTL'
_computing_publication_material 'Bruker SHELXTL'
_computing_structure_refinement 'SHELXL-97 (Sheldrick, 2008)'
_computing_structure_solution 'SHELXS-97 (Sheldrick, 2008)'
_diffrn_ambient_temperature 200(2)
_diffrn_measured_fraction_theta_full 0.996
_diffrn_measured_fraction_theta_max 0.996
_diffrn_measurement_device_type 'Bruker APEX'
_diffrn_measurement_method '\w scans'
_diffrn_radiation_monochromator graphite
_diffrn_radiation_source 'fine-focus sealed tube'
_diffrn_radiation_type MoK\a
_diffrn_radiation_wavelength 0.71073
_diffrn_reflns_av_R_equivalents 0.0407
_diffrn_reflns_av_sigmaI/netI 0.0490
_diffrn_reflns_limit_h_max 9
_diffrn_reflns_limit_h_min -9
_diffrn_reflns_limit_k_max 11
_diffrn_reflns_limit_k_min -12
_diffrn_reflns_limit_l_max 22
_diffrn_reflns_limit_l_min -24
_diffrn_reflns_number 7908
_diffrn_reflns_theta_full 28.33
_diffrn_reflns_theta_max 28.33
_diffrn_reflns_theta_min 2.21
_exptl_absorpt_coefficient_mu 2.929
_exptl_absorpt_correction_T_max 0.6358
_exptl_absorpt_correction_T_min 0.5650
_exptl_absorpt_correction_type multi-scan
_exptl_absorpt_process_details
;
Sheldrick, G. M. (2008). <i>SADABS</i>. University of G\"ottingen, Germany.
;
_exptl_crystal_colour colourless
_exptl_crystal_density_diffrn 1.710
_exptl_crystal_density_method 'not measured'
_exptl_crystal_description polyhedron
_exptl_crystal_F_000 584
_exptl_crystal_size_max 0.22
_exptl_crystal_size_mid 0.19
_exptl_crystal_size_min 0.17
_refine_diff_density_max 0.655
_refine_diff_density_min -0.343
_refine_diff_density_rms 0.084
_refine_ls_abs_structure_details 'Flack H D (1983), Acta Cryst. A39, 876-881'
_refine_ls_abs_structure_Flack -0.01(3)
_refine_ls_extinction_method none
_refine_ls_goodness_of_fit_ref 1.071
_refine_ls_hydrogen_treatment constr
_refine_ls_matrix_type full
_refine_ls_number_parameters 114
_refine_ls_number_reflns 2851
_refine_ls_number_restraints 0
_refine_ls_restrained_S_all 1.071
_refine_ls_R_factor_all 0.0274
_refine_ls_R_factor_gt 0.0261
_refine_ls_shift/su_max 0.001
_refine_ls_shift/su_mean 0.000
_refine_ls_structure_factor_coef Fsqd
_refine_ls_weighting_details 'calc w=1/[\s^2^(Fo^2^)+(0.0000P)^2^+0.0000P] where P=(Fo^2^+2Fc^2^)/3'
_refine_ls_weighting_scheme calc
_refine_ls_wR_factor_gt 0.0623
_refine_ls_wR_factor_ref 0.0629
_reflns_number_gt 2750
_reflns_number_total 2851
_reflns_threshold_expression >2sigma(I)
_cod_data_source_file c3dt51777b.txt
_cod_data_source_block mbi5
_cod_depositor_comments
;
The following automatic conversions were performed:

'_symmetry_cell_setting' value 'Orthorhombic' changed to
'orthorhombic' according to
/home/saulius/struct/CIF-dictionaries/cif_core.dic dictionary named
'cif_core.dic' version 2.4.2 from 2011-04-26.

Automatic conversion script
Id: cif_fix_values 1891 2012-01-12 08:04:46Z andrius 
;
_cod_original_sg_symbol_H-M P2(1)2(1)2(1)
_cod_database_code 7021819

loop_
_symmetry_equiv_pos_as_xyz
'x, y, z'
'-x+1/2, -y, z+1/2'
'-x, y+1/2, -z+1/2'
'x+1/2, -y+1/2, -z'

loop_
_atom_site_label
_atom_site_type_symbol
_atom_site_fract_x
_atom_site_fract_y
_atom_site_fract_z
_atom_site_U_iso_or_equiv
_atom_site_adp_type
_atom_site_occupancy
_atom_site_symmetry_multiplicity
_atom_site_calc_flag
_atom_site_refinement_flags
_atom_site_disorder_assembly
_atom_site_disorder_group
Cl1 Cl 0.3706(14) 0.3819(14) 0.2060(6) 0.0430(8) Uani 0.8589(18) 1 d P A 1
I2 I 0.93554(3) 0.57745(3) 0.141929(12) 0.03556(8) Uani 1 1 d . B 1
I1 I 0.344(2) 0.386(2) 0.1989(11) 0.0430(8) Uani 0.1411(18) 1 d P A 2
C1 C 0.7908(5) 0.4286(4) 0.32449(19) 0.0307(7) Uani 1 1 d . . .
H1 H 0.8834 0.4578 0.2892 0.037 Uiso 1 1 calc R . .
N2 N 0.6346(4) 0.3477(3) 0.31171(18) 0.0320(7) Uani 1 1 d . A .
C3 C 0.5358(5) 0.3262(5) 0.3762(2) 0.0376(9) Uani 1 1 d . . .
H3 H 0.4199 0.2718 0.3830 0.045 Uiso 1 1 calc R . .
C4 C 0.6378(5) 0.3985(5) 0.42788(19) 0.0364(8) Uani 1 1 d . . .
H4 H 0.6060 0.4045 0.4779 0.044 Uiso 1 1 calc R . .
N5 N 0.7968(4) 0.4620(3) 0.39421(15) 0.0278(6) Uani 1 1 d . . .
C6 C 0.9495(5) 0.5487(4) 0.43196(19) 0.0306(7) Uani 1 1 d . . .
C7 C 1.0947(5) 0.6010(5) 0.3756(2) 0.0443(10) Uani 1 1 d . . .
H7A H 1.0284 0.6640 0.3405 0.066 Uiso 1 1 calc R . .
H7B H 1.1504 0.5173 0.3502 0.066 Uiso 1 1 calc R . .
H7C H 1.1989 0.6556 0.3995 0.066 Uiso 1 1 calc R . .
C8 C 1.0477(6) 0.4502(4) 0.4877(2) 0.0381(8) Uani 1 1 d . . .
H8A H 0.9514 0.4181 0.5234 0.057 Uiso 1 1 calc R . .
H8B H 1.1517 0.5039 0.5123 0.057 Uiso 1 1 calc R . .
H8C H 1.1031 0.3655 0.4631 0.057 Uiso 1 1 calc R . .
C9 C 0.8486(6) 0.6757(5) 0.4698(2) 0.0419(10) Uani 1 1 d . . .
H9A H 0.7860 0.7377 0.4335 0.063 Uiso 1 1 calc R . .
H9B H 0.9450 0.7324 0.4969 0.063 Uiso 1 1 calc R . .
H9C H 0.7500 0.6383 0.5034 0.063 Uiso 1 1 calc R . .
C10 C 0.5826(6) 0.2892(5) 0.2419(2) 0.0452(10) Uani 1 1 d . . .
H10A H 0.5544 0.1843 0.2467 0.054 Uiso 1 1 calc R A 1
H10B H 0.6931 0.3007 0.2079 0.054 Uiso 1 1 calc R A 1

loop_
_atom_site_aniso_label
_atom_site_aniso_U_11
_atom_site_aniso_U_22
_atom_site_aniso_U_33
_atom_site_aniso_U_23
_atom_site_aniso_U_13
_atom_site_aniso_U_12
Cl1 0.041(2) 0.0521(8) 0.036(2) -0.0050(12) -0.0103(13) -0.0030(16)
I2 0.03794(11) 0.04005(13) 0.02869(12) 0.00625(10) -0.00264(9) 0.00280(10)
I1 0.041(2) 0.0521(8) 0.036(2) -0.0050(12) -0.0103(13) -0.0030(16)
C1 0.0305(14) 0.0343(17) 0.0275(17) 0.0007(16) 0.0018(12) 0.0015(16)
N2 0.0365(15) 0.0289(16) 0.0305(16) -0.0013(13) -0.0058(13) 0.0028(12)
C3 0.0332(18) 0.047(2) 0.032(2) 0.0080(16) 0.0003(14) -0.0120(16)
C4 0.0358(16) 0.049(2) 0.0246(17) 0.0018(17) 0.0041(14) -0.0112(17)
N5 0.0324(13) 0.0282(15) 0.0228(14) 0.0032(11) 0.0011(11) -0.0034(11)
C6 0.0279(14) 0.0329(19) 0.0311(17) -0.0009(14) -0.0002(14) 0.0008(14)
C7 0.0409(19) 0.053(3) 0.039(2) 0.0017(18) 0.0052(15) -0.0183(19)
C8 0.0405(18) 0.043(2) 0.0314(18) 0.0014(15) -0.0063(15) 0.0058(17)
C9 0.038(2) 0.037(2) 0.050(3) -0.0116(19) 0.0022(18) 0.0017(16)
C10 0.051(2) 0.039(2) 0.046(2) -0.0160(18) -0.0149(19) 0.0101(19)

loop_
_atom_type_symbol
_atom_type_description
_atom_type_scat_dispersion_real
_atom_type_scat_dispersion_imag
_atom_type_scat_source
C C 0.0033 0.0016 'International Tables Vol C Tables 4.2.6.8 and 6.1.1.4'
H H 0.0000 0.0000 'International Tables Vol C Tables 4.2.6.8 and 6.1.1.4'
N N 0.0061 0.0033 'International Tables Vol C Tables 4.2.6.8 and 6.1.1.4'
Cl Cl 0.1484 0.1585 'International Tables Vol C Tables 4.2.6.8 and 6.1.1.4'
I I -0.4742 1.8119 'International Tables Vol C Tables 4.2.6.8 and 6.1.1.4'

loop_
_geom_angle_atom_site_label_1
_geom_angle_atom_site_label_2
_geom_angle_atom_site_label_3
_geom_angle
N5 C1 N2 109.2(3)
N5 C1 H1 125.4
N2 C1 H1 125.4
C1 N2 C3 108.9(3)
C1 N2 C10 124.7(3)
C3 N2 C10 126.4(3)
C4 C3 N2 106.2(3)
C4 C3 H3 126.9
N2 C3 H3 126.9
C3 C4 N5 107.5(3)
C3 C4 H4 126.3
N5 C4 H4 126.3
C1 N5 C4 108.2(3)
C1 N5 C6 126.9(3)
C4 N5 C6 124.9(3)
N5 C6 C7 108.2(3)
N5 C6 C8 107.8(3)
C7 C6 C8 111.0(3)
N5 C6 C9 107.7(3)
C7 C6 C9 111.6(3)
C8 C6 C9 110.4(3)
C6 C7 H7A 109.5
C6 C7 H7B 109.5
H7A C7 H7B 109.5
C6 C7 H7C 109.5
H7A C7 H7C 109.5
H7B C7 H7C 109.5
C6 C8 H8A 109.5
C6 C8 H8B 109.5
H8A C8 H8B 109.5
C6 C8 H8C 109.5
H8A C8 H8C 109.5
H8B C8 H8C 109.5
C6 C9 H9A 109.5
C6 C9 H9B 109.5
H9A C9 H9B 109.5
C6 C9 H9C 109.5
H9A C9 H9C 109.5
H9B C9 H9C 109.5
N2 C10 Cl1 110.4(5)
N2 C10 I1 112.6(6)
Cl1 C10 I1 2.3(10)
N2 C10 H10A 109.6
Cl1 C10 H10A 109.6
I1 C10 H10A 107.9
N2 C10 H10B 109.6
Cl1 C10 H10B 109.6
I1 C10 H10B 109.0
H10A C10 H10B 108.1

loop_
_geom_bond_atom_site_label_1
_geom_bond_atom_site_label_2
_geom_bond_distance
Cl1 C10 1.813(9)
I1 C10 2.028(15)
C1 N5 1.322(4)
C1 N2 1.327(5)
C1 H1 0.9500
N2 C3 1.384(5)
N2 C10 1.440(5)
C3 C4 1.356(5)
C3 H3 0.9500
C4 N5 1.386(4)
C4 H4 0.9500
N5 C6 1.492(4)
C6 C7 1.519(5)
C6 C8 1.528(5)
C6 C9 1.529(5)
C7 H7A 0.9800
C7 H7B 0.9800
C7 H7C 0.9800
C8 H8A 0.9800
C8 H8B 0.9800
C8 H8C 0.9800
C9 H9A 0.9800
C9 H9B 0.9800
C9 H9C 0.9800
C10 H10A 0.9900
C10 H10B 0.9900

loop_
_geom_torsion_atom_site_label_1
_geom_torsion_atom_site_label_2
_geom_torsion_atom_site_label_3
_geom_torsion_atom_site_label_4
_geom_torsion
N5 C1 N2 C3 -0.7(4)
N5 C1 N2 C10 -178.9(3)
C1 N2 C3 C4 0.6(4)
C10 N2 C3 C4 178.8(4)
N2 C3 C4 N5 -0.3(5)
N2 C1 N5 C4 0.5(4)
N2 C1 N5 C6 178.8(3)
C3 C4 N5 C1 -0.1(5)
C3 C4 N5 C6 -178.5(3)
C1 N5 C6 C7 3.1(5)
C4 N5 C6 C7 -178.8(3)
C1 N5 C6 C8 -117.0(4)
C4 N5 C6 C8 61.0(4)
C1 N5 C6 C9 123.9(4)
C4 N5 C6 C9 -58.1(4)
C1 N2 C10 Cl1 -109.0(6)
C3 N2 C10 Cl1 73.1(6)
C1 N2 C10 I1 -109.7(8)
C3 N2 C10 I1 72.4(8)
